data_4117032
loop_
_publ_author_name
'Richard Gilardi'
'J. Flippen-Anderson'
'Clifford George'
'Ray J. Butcher'

_publ_contact_author
;
    Richard Gilardi
    Laboratory for the Structure of Matter
    Naval Research Laboratory
    Washington DC 20375-5341
;
_publ_contact_author_email gilardi@roentgen.nrl.navy.mil
_publ_contact_author_fax '202 767 6874'
_publ_contact_author_phone '202 767 3463'
_publ_section_title
;
 A New Class of Flexible Energetic Salts: The Crystal Structures of the
 Ammonium, Lithium, Potassium, and Cesium Salts of Dinitramide
;
_journal_name_full 'Journal of the American Chemical Society'
_journal_page_first 9411
_journal_page_last 9416
_journal_paper_doi 10.1021/ja9709280
_journal_volume 119
_journal_year 1997
_chemical_formula_sum 'Li N3 O4'
_chemical_formula_weight 112.97
_chemical_name_systematic
; 
 Lithium dinitramide 
;
_space_group_IT_number 88
_symmetry_cell_setting tetragonal
_symmetry_space_group_name_Hall '-I 4ad'
_symmetry_space_group_name_H-M 'I 41/a :2'
_atom_sites_solution_hydrogens geom
_atom_sites_solution_primary direct
_atom_sites_solution_secondary difmap
_audit_creation_method SHELXL
_cell_angle_alpha 90.00
_cell_angle_beta 90.00
_cell_angle_gamma 90.00
_cell_formula_units_Z 8
_cell_length_a 5.9164(4)
_cell_length_b 5.9164(4)
_cell_length_c 19.712(3)
_cell_measurement_reflns_used 38
_cell_measurement_temperature 223(2)
_cell_measurement_theta_max 44.7
_cell_measurement_theta_min 11.5
_cell_volume 689.99(12)
_computing_cell_refinement 'Siemens XSCANS'
_computing_data_collection 'Siemens XSCANS'
_computing_data_reduction 'Siemens SHELXTL'
_computing_molecular_graphics 'Siemens SHELXTL'
_computing_publication_material 'Siemens SHELXTL'
_computing_structure_refinement 'SHELXL-93 (Sheldrick, 1993)'
_computing_structure_solution 'SHELXS-86 (Sheldrick, 1990)'
_diffrn_ambient_temperature 223(2)
_diffrn_measurement_device 'Siemens P4S'
_diffrn_measurement_method '\w scans'
_diffrn_radiation_monochromator graphite
_diffrn_radiation_source 'fine-focus sealed tube'
_diffrn_radiation_type CuK\a
_diffrn_radiation_wavelength 1.54178
_diffrn_reflns_av_R_equivalents 0.0242
_diffrn_reflns_av_sigmaI/netI 0.0313
_diffrn_reflns_limit_h_max 6
_diffrn_reflns_limit_h_min 0
_diffrn_reflns_limit_k_max 5
_diffrn_reflns_limit_k_min 0
_diffrn_reflns_limit_l_max 21
_diffrn_reflns_limit_l_min -1
_diffrn_reflns_number 322
_diffrn_reflns_theta_max 57.41
_diffrn_reflns_theta_min 7.82
_diffrn_standards_decay_% 6.87
_diffrn_standards_interval_count 97
_diffrn_standards_number 3
_exptl_absorpt_coefficient_mu 2.018
_exptl_absorpt_correction_type none
_exptl_crystal_colour colorless
_exptl_crystal_density_diffrn 2.175
_exptl_crystal_description 'square plate'
_exptl_crystal_F_000 448
_exptl_crystal_size_max 0.25
_exptl_crystal_size_mid 0.25
_exptl_crystal_size_min 0.12
_refine_diff_density_max 0.229
_refine_diff_density_min -0.235
_refine_diff_density_rms 0.069
_refine_ls_extinction_coef 0.0132(24)
_refine_ls_extinction_expression Fc^*^=kFc[1+0.001xFc^2^\l^3^/sin(2\q)]^-1/4^
_refine_ls_extinction_method SHELXL
_refine_ls_goodness_of_fit_all 1.155
_refine_ls_goodness_of_fit_obs 1.193
_refine_ls_hydrogen_treatment none
_refine_ls_matrix_type full
_refine_ls_number_parameters 39
_refine_ls_number_reflns 237
_refine_ls_number_restraints 0
_refine_ls_restrained_S_all 1.155
_refine_ls_restrained_S_obs 1.193
_refine_ls_R_factor_all 0.0464
_refine_ls_R_factor_obs 0.0409
_refine_ls_shift/esd_max 0.000
_refine_ls_shift/esd_mean 0.000
_refine_ls_structure_factor_coef Fsqd
_refine_ls_weighting_details 'w=1/[\s^2^(Fo^2^)+(0.0720P)^2^+0.4200P] where P=(Fo^2^+2Fc^2^)/3'
_refine_ls_weighting_scheme calc
_refine_ls_wR_factor_all 0.1112
_refine_ls_wR_factor_obs 0.1068
_reflns_number_observed 210
_reflns_number_total 237
_reflns_observed_criterion >2sigma(I)
_cod_data_source_file ja9709280_2.cif
_cod_data_source_block lidnlta
_cod_depositor_comments
;
The following automatic conversions were performed:

'_refine_ls_weighting_scheme' value 'calc
w=1/[\s^2^(Fo^2^)+(0.0720P)^2^+0.4200P] where P=(Fo^2^+2Fc^2^)/3' was
changed to 'calc'. New tag '_refine_ls_weighting_details' was
created. The value of the new tag was set to
'w=1/[\s^2^(Fo^2^)+(0.0720P)^2^+0.4200P] where P=(Fo^2^+2Fc^2^)/3'.

Automatic conversion script
Id: cif_fix_values 3143 2015-03-26 13:38:13Z robertas 
;
_cod_original_sg_symbol_H-M 'I 41/a'
_cod_database_code 4117032

loop_
_symmetry_equiv_pos_as_xyz
'x, y, z'
'-x+1/2, -y, z+1/2'
'-y+3/4, x+1/4, z+1/4'
'y+3/4, -x+3/4, z+3/4'
'x+1/2, y+1/2, z+1/2'
'-x+1, -y+1/2, z+1'
'-y+5/4, x+3/4, z+3/4'
'y+5/4, -x+5/4, z+5/4'
'-x, -y, -z'
'x-1/2, y, -z-1/2'
'y-3/4, -x-1/4, -z-1/4'
'-y-3/4, x-3/4, -z-3/4'
'-x+1/2, -y+1/2, -z+1/2'
'x, y+1/2, -z'
'y-1/4, -x+1/4, -z+1/4'
'-y-1/4, x-1/4, -z-1/4'

loop_
_atom_site_aniso_label
_atom_site_aniso_U_11
_atom_site_aniso_U_22
_atom_site_aniso_U_33
_atom_site_aniso_U_23
_atom_site_aniso_U_13
_atom_site_aniso_U_12
Li 0.025(4) 0.028(4) 0.025(3) 0.000 0.000 -0.001(2)
N1 0.018(2) 0.025(2) 0.019(2) 0.000 0.000 -0.0053(12)
N2 0.0150(12) 0.0182(12) 0.0198(13) 0.0014(8) 0.0002(9) 0.0002(8)
O2A 0.0193(12) 0.0251(12) 0.0241(11) -0.0004(7) 0.0047(7) -0.0041(8)
O2B 0.0256(12) 0.0273(13) 0.0136(11) -0.0030(7) 0.0016(6) -0.0047(7)

loop_
_atom_site_label
_atom_site_type_symbol
_atom_site_fract_x
_atom_site_fract_y
_atom_site_fract_z
_atom_site_U_iso_or_equiv
_atom_site_thermal_displace_type
_atom_site_occupancy
_atom_site_calc_flag
_atom_site_refinement_flags
Li Li 0.5000 0.2500 0.2064(3) 0.026(2) Uani 1 d S
N1 N 0.5000 0.2500 0.02984(14) 0.0206(10) Uani 1 d S
N2 N 0.6577(3) 0.3633(3) 0.06732(9) 0.0176(8) Uani 1 d .
O2A O 0.8217(3) 0.4261(3) 0.03167(8) 0.0228(8) Uani 1 d .
O2B O 0.6419(3) 0.4169(3) 0.12728(7) 0.0221(8) Uani 1 d .

loop_
_atom_type_symbol
_atom_type_description
_atom_type_scat_dispersion_real
_atom_type_scat_dispersion_imag
_atom_type_scat_source
Li Li 0.0008 0.0003 'International Tables Vol C Tables 4.2.6.8 and 6.1.1.4'
N N 0.0311 0.0180 'International Tables Vol C Tables 4.2.6.8 and 6.1.1.4'
O O 0.0492 0.0322 'International Tables Vol C Tables 4.2.6.8 and 6.1.1.4'

loop_
_geom_angle_atom_site_label_1
_geom_angle_atom_site_label_2
_geom_angle_atom_site_label_3
_geom_angle
_geom_angle_site_symmetry_3
N2 N1 N2 114.5(2) 6_554
O2B N2 O2A 121.5(2) .
O2B N2 N1 126.6(2) .
O2A N2 N1 111.7(2) .

loop_
_geom_bond_atom_site_label_1
_geom_bond_atom_site_label_2
_geom_bond_distance
_geom_bond_site_symmetry_2
Li O2B 2.028(5) 6_554
Li O2B 2.028(5) .
Li O2A 2.097(4) 8_454
Li O2A 2.097(4) 3_545
Li O2A 2.200(2) 12_756
Li O2A 2.200(2) 15_565
N1 N2 1.366(3) .
N1 N2 1.366(3) 6_554
N2 O2B 1.227(3) .
N2 O2A 1.254(3) .

loop_
_geom_torsion_atom_site_label_1
_geom_torsion_atom_site_label_2
_geom_torsion_atom_site_label_3
_geom_torsion_atom_site_label_4
_geom_torsion
_geom_torsion_site_symmetry_1
_geom_torsion_site_symmetry_4
N2 N1 N2 O2B -18.5(2) 6_554 .
N2 N1 N2 O2A 166.9(2) 6_554 .
O2B N2 O2A Li 141.6(2) . 7_544
N1 N2 O2A Li -43.4(3) . 7_544
O2B N2 O2A Li -33.0(3) . 15_665
N1 N2 O2A Li 142.0(2) . 15_665
O2A N2 O2B Li -149.0(2) . .
N1 N2 O2B Li 36.8(3) . .
O2B Li O2B N2 -17.2(2) 6_554 .
O2A Li O2B N2 159.8(2) 8_454 .
O2A Li O2B N2 -47.5(12) 3_545 .
O2A Li O2B N2 85.6(3) 12_756 .
O2A Li O2B N2 -102.2(2) 15_565 .
Li Li O2B N2 121.6(2) 13_655 .
Li Li O2B N2 -97.7(3) 13 .
